data_4079411
loop_
_publ_author_name
'Abell\'an-L\'opez, Antonio'
'Chicote, Mar\'ia-Teresa'
'Bautista, Delia'
'Vicente, Jos\'e'

_publ_section_title
;
 From ChelateC,N-Cyclopalladated Oximes toC,N,N&#x2032;-,C,N,S-,
 orC,N,C&#x2032;-Pincer Palladium(II) Complexes by Formation of Oxime
 Ether Ligands
;
_journal_issue 21
_journal_name_full Organometallics
_journal_page_first 7434
_journal_paper_doi 10.1021/om3007213
_journal_volume 31
_journal_year 2012
_chemical_formula_sum 'C35 H34 Cl N2 O5 P Pd'
_chemical_formula_weight 735.46
_chemical_name_systematic
; 
 ? 
;
_space_group_IT_number 14
_symmetry_cell_setting monoclinic
_symmetry_space_group_name_Hall '-P 2ybc'
_symmetry_space_group_name_H-M 'P 1 21/c 1'
_atom_sites_solution_hydrogens geom
_atom_sites_solution_primary direct
_atom_sites_solution_secondary difmap
_audit_creation_method SHELXL-97
_cell_angle_alpha 90.00
_cell_angle_beta 92.141(2)
_cell_angle_gamma 90.00
_cell_formula_units_Z 4
_cell_length_a 10.8421(9)
_cell_length_b 19.6837(17)
_cell_length_c 15.0237(13)
_cell_measurement_reflns_used 7540
_cell_measurement_temperature 100(2)
_cell_measurement_theta_max 28.61
_cell_measurement_theta_min 2.47
_cell_volume 3204.0(5)
_computing_cell_refinement 'Bruker SAINT'
_computing_data_collection 'Bruker SMART'
_computing_data_reduction 'Bruker SAINT'
_computing_molecular_graphics 'Bruker SHELXTL'
_computing_publication_material 'Bruker SHELXTL'
_computing_structure_refinement 'SHELXL-97 (Sheldrick, 1997)'
_computing_structure_solution 'SHELXS-97 (Sheldrick, 1990)'
_diffrn_ambient_temperature 100(2)
_diffrn_detector_area_resol_mean 8.26
_diffrn_measured_fraction_theta_full 1.000
_diffrn_measured_fraction_theta_max 0.933
_diffrn_measurement_device_type 'Bruker SMART APEX CCD'
_diffrn_measurement_method \w-scan
_diffrn_radiation_monochromator graphite
_diffrn_radiation_source 'fine-focus sealed tube'
_diffrn_radiation_type MoK\a
_diffrn_radiation_wavelength 0.71073
_diffrn_reflns_av_R_equivalents 0.0239
_diffrn_reflns_av_sigmaI/netI 0.0187
_diffrn_reflns_limit_h_max 14
_diffrn_reflns_limit_h_min -14
_diffrn_reflns_limit_k_max 26
_diffrn_reflns_limit_k_min -26
_diffrn_reflns_limit_l_max 20
_diffrn_reflns_limit_l_min -20
_diffrn_reflns_number 38883
_diffrn_reflns_theta_full 26.50
_diffrn_reflns_theta_max 28.74
_diffrn_reflns_theta_min 1.71
_exptl_absorpt_coefficient_mu 0.758
_exptl_absorpt_correction_T_max 0.9280
_exptl_absorpt_correction_T_min 0.7925
_exptl_absorpt_correction_type multi-scan
_exptl_absorpt_process_details SADABS
_exptl_crystal_colour colourless
_exptl_crystal_density_diffrn 1.525
_exptl_crystal_density_method 'not measured'
_exptl_crystal_description prism
_exptl_crystal_F_000 1504
_exptl_crystal_size_max 0.24
_exptl_crystal_size_mid 0.24
_exptl_crystal_size_min 0.10
_refine_diff_density_max 0.469
_refine_diff_density_min -0.394
_refine_diff_density_rms 0.074
_refine_ls_extinction_method none
_refine_ls_goodness_of_fit_ref 1.175
_refine_ls_hydrogen_treatment 'Rigid methyls, others riding'
_refine_ls_matrix_type full
_refine_ls_number_parameters 410
_refine_ls_number_reflns 7769
_refine_ls_number_restraints 0
_refine_ls_restrained_S_all 1.175
_refine_ls_R_factor_all 0.0331
_refine_ls_R_factor_gt 0.0323
_refine_ls_shift/su_max 0.002
_refine_ls_shift/su_mean 0.000
_refine_ls_structure_factor_coef Fsqd
_refine_ls_weighting_details 'calc w=1/[\s^2^(Fo^2^)+(0.0231P)^2^+4.2439P] where P=(Fo^2^+2Fc^2^)/3'
_refine_ls_weighting_scheme calc
_refine_ls_wR_factor_gt 0.0717
_refine_ls_wR_factor_ref 0.0722
_reflns_number_gt 7629
_reflns_number_total 7769
_reflns_threshold_expression >2sigma(I)
_cod_data_source_file om3007213_si_002.cif
_cod_data_source_block aab951bs
_cod_original_sg_symbol_H-M 'P 2(1)/c'
_cod_database_code 4079411

loop_
_symmetry_equiv_pos_as_xyz
'x, y, z'
'-x, y+1/2, -z+1/2'
'-x, -y, -z'
'x, -y-1/2, z-1/2'

loop_
_atom_site_label
_atom_site_type_symbol
_atom_site_fract_x
_atom_site_fract_y
_atom_site_fract_z
_atom_site_U_iso_or_equiv
_atom_site_adp_type
_atom_site_occupancy
_atom_site_symmetry_multiplicity
_atom_site_calc_flag
_atom_site_refinement_flags
Pd1 Pd 0.343048(13) 0.144183(7) 0.137567(9) 0.01263(5) Uani 1 1 d .
N2 N 0.15546(16) 0.15044(9) 0.17688(11) 0.0158(3) Uani 1 1 d .
N1 N 0.28737(16) 0.07592(9) 0.04183(11) 0.0169(3) Uani 1 1 d .
O1 O 0.17294(14) 0.04269(8) 0.03872(10) 0.0211(3) Uani 1 1 d .
P1 P 0.43491(4) 0.20649(3) 0.24871(3) 0.01337(10) Uani 1 1 d .
C1 C 0.49753(18) 0.13791(10) 0.06751(13) 0.0147(4) Uani 1 1 d .
C2 C 0.47801(19) 0.09873(10) -0.01133(13) 0.0164(4) Uani 1 1 d .
C3 C 0.5703(2) 0.09170(11) -0.07301(14) 0.0204(4) Uani 1 1 d .
H3 H 0.5546 0.0661 -0.1258 0.025 Uiso 1 1 calc R
C4 C 0.6851(2) 0.12185(11) -0.05771(14) 0.0217(4) Uani 1 1 d .
H4 H 0.7484 0.1164 -0.0991 0.026 Uiso 1 1 calc R
C5 C 0.70568(19) 0.15998(11) 0.01884(14) 0.0197(4) Uani 1 1 d .
H5 H 0.7839 0.1806 0.0299 0.024 Uiso 1 1 calc R
C6 C 0.61295(19) 0.16852(10) 0.08000(13) 0.0171(4) Uani 1 1 d .
H6 H 0.6289 0.1958 0.1313 0.021 Uiso 1 1 calc R
C7 C 0.35817(19) 0.06441(10) -0.02323(13) 0.0176(4) Uani 1 1 d .
C8 C 0.3231(2) 0.01995(11) -0.10046(14) 0.0223(4) Uani 1 1 d .
H8A H 0.2358 0.0074 -0.0977 0.033 Uiso 1 1 calc R
H8B H 0.3739 -0.0212 -0.0983 0.033 Uiso 1 1 calc R
H8C H 0.3365 0.0444 -0.1561 0.033 Uiso 1 1 calc R
C9 C 0.1350(2) 0.03203(11) 0.12953(15) 0.0211(4) Uani 1 1 d .
H9A H 0.2073 0.0177 0.1671 0.025 Uiso 1 1 calc R
H9B H 0.0731 -0.0049 0.1302 0.025 Uiso 1 1 calc R
C10 C 0.08082(19) 0.09557(10) 0.16774(14) 0.0180(4) Uani 1 1 d .
C11 C -0.0417(2) 0.09801(11) 0.19053(15) 0.0222(4) Uani 1 1 d .
H11 H -0.0918 0.0585 0.1852 0.027 Uiso 1 1 calc R
C12 C -0.0911(2) 0.15830(11) 0.22122(15) 0.0217(4) Uani 1 1 d .
H12 H -0.1742 0.1603 0.2390 0.026 Uiso 1 1 calc R
C13 C -0.01710(19) 0.21534(11) 0.22549(14) 0.0192(4) Uani 1 1 d .
H13 H -0.0492 0.2578 0.2437 0.023 Uiso 1 1 calc R
C14 C 0.10496(18) 0.20929(10) 0.20260(13) 0.0168(4) Uani 1 1 d .
H14 H 0.1555 0.2487 0.2052 0.020 Uiso 1 1 calc R
C21 C 0.55767(18) 0.16178(10) 0.30991(13) 0.0148(4) Uani 1 1 d .
C22 C 0.6102(2) 0.18898(11) 0.38877(14) 0.0196(4) Uani 1 1 d .
H22 H 0.5811 0.2310 0.4110 0.023 Uiso 1 1 calc R
C23 C 0.7049(2) 0.15462(12) 0.43451(14) 0.0219(4) Uani 1 1 d .
H23 H 0.7406 0.1740 0.4873 0.026 Uiso 1 1 calc R
C24 C 0.74878(19) 0.09227(12) 0.40470(14) 0.0207(4) Uani 1 1 d .
C25 C 0.69141(19) 0.06394(11) 0.32862(13) 0.0184(4) Uani 1 1 d .
H25 H 0.7169 0.0205 0.3087 0.022 Uiso 1 1 calc R
C26 C 0.59771(18) 0.09815(11) 0.28160(13) 0.0170(4) Uani 1 1 d .
H26 H 0.5605 0.0781 0.2297 0.020 Uiso 1 1 calc R
C27 C 0.8562(2) 0.05685(14) 0.45115(16) 0.0306(5) Uani 1 1 d .
H27A H 0.9309 0.0642 0.4176 0.046 Uiso 1 1 calc R
H27B H 0.8391 0.0081 0.4546 0.046 Uiso 1 1 calc R
H27C H 0.8686 0.0753 0.5114 0.046 Uiso 1 1 calc R
C31 C 0.32844(18) 0.22808(10) 0.33485(13) 0.0157(4) Uani 1 1 d .
C32 C 0.2775(2) 0.17482(11) 0.38290(14) 0.0204(4) Uani 1 1 d .
H32 H 0.3112 0.1304 0.3789 0.024 Uiso 1 1 calc R
C33 C 0.1780(2) 0.18646(12) 0.43634(14) 0.0221(4) Uani 1 1 d .
H33 H 0.1450 0.1501 0.4695 0.027 Uiso 1 1 calc R
C34 C 0.12596(19) 0.25131(12) 0.44170(14) 0.0204(4) Uani 1 1 d .
C35 C 0.18137(19) 0.30445(11) 0.39774(14) 0.0198(4) Uani 1 1 d .
H35 H 0.1500 0.3492 0.4040 0.024 Uiso 1 1 calc R
C36 C 0.28184(19) 0.29361(11) 0.34475(14) 0.0179(4) Uani 1 1 d .
H36 H 0.3187 0.3307 0.3153 0.022 Uiso 1 1 calc R
C37 C 0.0073(2) 0.26268(13) 0.48830(15) 0.0262(5) Uani 1 1 d .
H37A H 0.0082 0.3080 0.5155 0.039 Uiso 1 1 calc R
H37B H -0.0013 0.2282 0.5347 0.039 Uiso 1 1 calc R
H37C H -0.0624 0.2593 0.4451 0.039 Uiso 1 1 calc R
C41 C 0.49322(18) 0.28694(10) 0.20861(13) 0.0160(4) Uani 1 1 d .
C42 C 0.4182(2) 0.32294(12) 0.14753(15) 0.0242(5) Uani 1 1 d .
H42 H 0.3408 0.3046 0.1281 0.029 Uiso 1 1 calc R
C43 C 0.4558(2) 0.38535(12) 0.11484(16) 0.0272(5) Uani 1 1 d .
H43 H 0.4027 0.4098 0.0745 0.033 Uiso 1 1 calc R
C44 C 0.5704(2) 0.41257(11) 0.14054(14) 0.0203(4) Uani 1 1 d .
C45 C 0.6459(2) 0.37574(11) 0.19905(14) 0.0198(4) Uani 1 1 d .
H45 H 0.7250 0.3931 0.2161 0.024 Uiso 1 1 calc R
C46 C 0.60831(19) 0.31374(11) 0.23356(14) 0.0181(4) Uani 1 1 d .
H46 H 0.6613 0.2897 0.2743 0.022 Uiso 1 1 calc R
C47 C 0.6120(2) 0.47968(12) 0.10414(17) 0.0274(5) Uani 1 1 d .
H47A H 0.6939 0.4909 0.1299 0.041 Uiso 1 1 calc R
H47B H 0.5532 0.5152 0.1196 0.041 Uiso 1 1 calc R
H47C H 0.6161 0.4766 0.0392 0.041 Uiso 1 1 calc R
Cl1 Cl 0.00594(5) 0.08757(3) 0.71611(3) 0.02114(11) Uani 1 1 d .
O2 O 0.0280(2) 0.13321(9) 0.64414(13) 0.0438(5) Uani 1 1 d .
O3 O 0.12134(17) 0.06208(10) 0.75282(15) 0.0406(5) Uani 1 1 d .
O4 O -0.06897(16) 0.03143(9) 0.68496(12) 0.0303(4) Uani 1 1 d .
O5 O -0.05695(16) 0.12324(9) 0.78543(11) 0.0283(4) Uani 1 1 d .

loop_
_atom_site_aniso_label
_atom_site_aniso_U_11
_atom_site_aniso_U_22
_atom_site_aniso_U_33
_atom_site_aniso_U_23
_atom_site_aniso_U_13
_atom_site_aniso_U_12
Pd1 0.01117(7) 0.01288(8) 0.01385(8) -0.00185(5) 0.00061(5) -0.00147(5)
N2 0.0137(8) 0.0167(8) 0.0169(8) -0.0005(6) -0.0007(6) -0.0028(6)
N1 0.0162(8) 0.0153(8) 0.0188(8) -0.0013(6) -0.0028(6) -0.0020(6)
O1 0.0188(7) 0.0212(7) 0.0231(8) -0.0034(6) -0.0020(6) -0.0061(6)
P1 0.0118(2) 0.0137(2) 0.0146(2) -0.00173(18) 0.00095(17) -0.00119(18)
C1 0.0155(9) 0.0144(9) 0.0144(9) 0.0024(7) 0.0019(7) 0.0028(7)
C2 0.0188(10) 0.0152(9) 0.0151(9) 0.0024(7) -0.0015(7) 0.0032(7)
C3 0.0271(11) 0.0207(10) 0.0136(9) 0.0007(8) 0.0016(8) 0.0060(8)
C4 0.0221(10) 0.0253(11) 0.0182(10) 0.0053(8) 0.0082(8) 0.0067(9)
C5 0.0163(10) 0.0215(10) 0.0214(10) 0.0063(8) 0.0034(8) 0.0009(8)
C6 0.0186(10) 0.0154(9) 0.0174(9) 0.0007(7) 0.0011(7) 0.0004(8)
C7 0.0219(10) 0.0135(9) 0.0169(9) 0.0007(7) -0.0039(8) 0.0032(8)
C8 0.0263(11) 0.0204(10) 0.0197(10) -0.0055(8) -0.0037(8) 0.0020(8)
C9 0.0203(10) 0.0161(10) 0.0270(11) 0.0000(8) 0.0019(8) -0.0028(8)
C10 0.0178(10) 0.0161(9) 0.0200(10) 0.0017(8) -0.0013(8) -0.0026(8)
C11 0.0174(10) 0.0201(10) 0.0289(11) 0.0043(8) -0.0010(8) -0.0056(8)
C12 0.0140(9) 0.0245(11) 0.0268(11) 0.0058(9) 0.0020(8) -0.0008(8)
C13 0.0180(10) 0.0194(10) 0.0200(10) 0.0012(8) 0.0006(8) 0.0025(8)
C14 0.0161(9) 0.0172(9) 0.0169(9) -0.0011(7) -0.0005(7) -0.0020(7)
C21 0.0116(9) 0.0175(9) 0.0152(9) 0.0008(7) 0.0006(7) -0.0018(7)
C22 0.0207(10) 0.0209(10) 0.0173(9) -0.0014(8) 0.0019(8) -0.0023(8)
C23 0.0205(10) 0.0290(12) 0.0160(9) 0.0001(8) -0.0021(8) -0.0044(9)
C24 0.0156(9) 0.0281(11) 0.0184(10) 0.0064(8) 0.0018(8) -0.0006(8)
C25 0.0160(9) 0.0219(10) 0.0177(9) 0.0021(8) 0.0043(7) 0.0029(8)
C26 0.0158(9) 0.0197(10) 0.0155(9) 0.0005(7) 0.0018(7) -0.0013(8)
C27 0.0222(11) 0.0435(15) 0.0258(12) 0.0068(10) -0.0029(9) 0.0073(10)
C31 0.0126(9) 0.0194(10) 0.0150(9) -0.0034(7) 0.0002(7) -0.0008(7)
C32 0.0209(10) 0.0208(10) 0.0196(10) 0.0010(8) 0.0036(8) 0.0034(8)
C33 0.0200(10) 0.0268(11) 0.0198(10) 0.0044(8) 0.0043(8) 0.0010(8)
C34 0.0162(9) 0.0294(11) 0.0156(9) -0.0046(8) 0.0000(7) 0.0017(8)
C35 0.0181(10) 0.0208(10) 0.0202(10) -0.0069(8) -0.0010(8) 0.0020(8)
C36 0.0169(9) 0.0174(10) 0.0194(10) -0.0044(8) -0.0004(7) -0.0038(8)
C37 0.0196(10) 0.0362(13) 0.0230(11) -0.0042(9) 0.0051(8) 0.0046(9)
C41 0.0162(9) 0.0149(9) 0.0171(9) -0.0016(7) 0.0027(7) -0.0031(7)
C42 0.0172(10) 0.0262(11) 0.0287(11) 0.0052(9) -0.0041(8) -0.0055(9)
C43 0.0234(11) 0.0249(12) 0.0329(12) 0.0098(9) -0.0024(9) -0.0014(9)
C44 0.0222(10) 0.0160(10) 0.0232(10) -0.0013(8) 0.0084(8) -0.0016(8)
C45 0.0173(10) 0.0197(10) 0.0223(10) -0.0034(8) 0.0016(8) -0.0049(8)
C46 0.0165(9) 0.0190(10) 0.0187(9) -0.0016(8) -0.0002(7) -0.0022(8)
C47 0.0263(12) 0.0189(11) 0.0374(13) 0.0050(9) 0.0087(10) -0.0015(9)
Cl1 0.0221(2) 0.0172(2) 0.0240(2) 0.00196(19) -0.00213(19) 0.00183(19)
O2 0.0743(15) 0.0250(9) 0.0332(10) 0.0062(8) 0.0172(10) -0.0006(9)
O3 0.0278(9) 0.0300(10) 0.0626(13) -0.0101(9) -0.0179(9) 0.0083(8)
O4 0.0315(9) 0.0265(9) 0.0323(9) -0.0056(7) -0.0057(7) -0.0028(7)
O5 0.0296(9) 0.0270(8) 0.0284(9) -0.0038(7) 0.0042(7) -0.0022(7)

loop_
_atom_type_symbol
_atom_type_description
_atom_type_scat_dispersion_real
_atom_type_scat_dispersion_imag
_atom_type_scat_source
C C 0.0033 0.0016 'International Tables Vol C Tables 4.2.6.8 and 6.1.1.4'
H H 0.0000 0.0000 'International Tables Vol C Tables 4.2.6.8 and 6.1.1.4'
N N 0.0061 0.0033 'International Tables Vol C Tables 4.2.6.8 and 6.1.1.4'
O O 0.0106 0.0060 'International Tables Vol C Tables 4.2.6.8 and 6.1.1.4'
P P 0.1023 0.0942 'International Tables Vol C Tables 4.2.6.8 and 6.1.1.4'
Cl Cl 0.1484 0.1585 'International Tables Vol C Tables 4.2.6.8 and 6.1.1.4'
Pd Pd -0.9988 1.0072 'International Tables Vol C Tables 4.2.6.8 and 6.1.1.4'

loop_
_geom_angle_atom_site_label_1
_geom_angle_atom_site_label_2
_geom_angle_atom_site_label_3
_geom_angle
C1 Pd1 N1 79.72(8)
C1 Pd1 N2 164.51(7)
N1 Pd1 N2 88.47(7)
C1 Pd1 P1 93.83(6)
N1 Pd1 P1 169.27(5)
N2 Pd1 P1 99.27(5)
C14 N2 C10 117.93(18)
C14 N2 Pd1 121.99(13)
C10 N2 Pd1 119.76(14)
C7 N1 O1 116.44(16)
C7 N1 Pd1 118.83(14)
O1 N1 Pd1 124.63(12)
N1 O1 C9 108.46(15)
C41 P1 C31 105.71(9)
C41 P1 C21 109.44(9)
C31 P1 C21 103.05(9)
C41 P1 Pd1 112.05(7)
C31 P1 Pd1 112.16(6)
C21 P1 Pd1 113.78(7)
C6 C1 C2 116.80(18)
C6 C1 Pd1 131.46(15)
C2 C1 Pd1 111.56(14)
C3 C2 C1 121.22(19)
C3 C2 C7 121.76(19)
C1 C2 C7 116.99(18)
C4 C3 C2 120.50(19)
C5 C4 C3 118.99(19)
C4 C5 C6 120.9(2)
C1 C6 C5 121.56(19)
N1 C7 C2 112.14(18)
N1 C7 C8 123.58(19)
C2 C7 C8 124.26(19)
O1 C9 C10 111.46(17)
N2 C10 C11 121.52(19)
N2 C10 C9 117.47(18)
C11 C10 C9 121.00(19)
C10 C11 C12 119.8(2)
C13 C12 C11 118.7(2)
C12 C13 C14 118.5(2)
N2 C14 C13 123.28(19)
C26 C21 C22 118.59(19)
C26 C21 P1 120.69(15)
C22 C21 P1 120.65(16)
C23 C22 C21 120.1(2)
C22 C23 C24 121.6(2)
C23 C24 C25 117.81(19)
C23 C24 C27 121.7(2)
C25 C24 C27 120.5(2)
C26 C25 C24 121.2(2)
C25 C26 C21 120.62(19)
C36 C31 C32 119.12(18)
C36 C31 P1 122.31(16)
C32 C31 P1 117.78(15)
C33 C32 C31 120.4(2)
C32 C33 C34 120.5(2)
C35 C34 C33 118.56(19)
C35 C34 C37 120.2(2)
C33 C34 C37 121.1(2)
C34 C35 C36 121.3(2)
C35 C36 C31 119.86(19)
C46 C41 C42 118.57(19)
C46 C41 P1 124.08(16)
C42 C41 P1 117.34(15)
C43 C42 C41 120.7(2)
C42 C43 C44 120.8(2)
C45 C44 C43 118.3(2)
C45 C44 C47 120.8(2)
C43 C44 C47 120.8(2)
C44 C45 C46 121.44(19)
C45 C46 C41 120.20(19)
O2 Cl1 O3 109.91(14)
O2 Cl1 O4 110.13(12)
O3 Cl1 O4 109.21(11)
O2 Cl1 O5 109.59(11)
O3 Cl1 O5 108.64(11)
O4 Cl1 O5 109.33(11)

loop_
_geom_bond_atom_site_label_1
_geom_bond_atom_site_label_2
_geom_bond_distance
Pd1 C1 2.015(2)
Pd1 N1 2.0429(17)
Pd1 N2 2.1425(17)
Pd1 P1 2.2716(5)
N2 C14 1.344(3)
N2 C10 1.353(3)
N1 C7 1.285(3)
N1 O1 1.402(2)
O1 C9 1.455(3)
P1 C41 1.816(2)
P1 C31 1.817(2)
P1 C21 1.817(2)
C1 C6 1.395(3)
C1 C2 1.423(3)
C2 C3 1.396(3)
C2 C7 1.469(3)
C3 C4 1.390(3)
C4 C5 1.384(3)
C5 C6 1.397(3)
C7 C8 1.491(3)
C9 C10 1.505(3)
C10 C11 1.385(3)
C11 C12 1.388(3)
C12 C13 1.380(3)
C13 C14 1.385(3)
C21 C26 1.397(3)
C21 C22 1.402(3)
C22 C23 1.389(3)
C23 C24 1.396(3)
C24 C25 1.397(3)
C24 C27 1.507(3)
C25 C26 1.389(3)
C31 C36 1.395(3)
C31 C32 1.398(3)
C32 C33 1.388(3)
C33 C34 1.399(3)
C34 C35 1.386(3)
C34 C37 1.505(3)
C35 C36 1.389(3)
C41 C46 1.393(3)
C41 C42 1.396(3)
C42 C43 1.390(3)
C43 C44 1.395(3)
C44 C45 1.383(3)
C44 C47 1.505(3)
C45 C46 1.393(3)
Cl1 O2 1.4327(19)
Cl1 O3 1.4388(18)
Cl1 O4 1.4391(17)
Cl1 O5 1.4475(17)

loop_
_geom_hbond_atom_site_label_D
_geom_hbond_atom_site_label_H
_geom_hbond_atom_site_label_A
_geom_hbond_distance_DH
_geom_hbond_distance_HA
_geom_hbond_distance_DA
_geom_hbond_angle_DHA
_geom_hbond_site_symmetry_A
C11 H11 O3 0.95 2.57 3.384(3) 143.3 3_556
C13 H13 O5 0.95 2.43 3.335(3) 160.1 4_565
C25 H25 O3 0.95 2.59 3.458(3) 152.5 3_656
C45 H45 O5 0.95 2.57 3.428(3) 150.8 4_665
C37 H37B O2 0.98 2.50 3.462(3) 166.4 .
